data_7240619
loop_
_publ_author_name
'Gugin, Nikita'
'Presypkina, Eugenia V.'
'Virovets, Alexander Viktorovich'
'Davydova, Elena I.'
'Timoshkin, Alexey Y.'

_publ_section_title
;
 Structural Variety of Aluminium and Gallium Coordination Polymers Based
 on Bis-pyridylethylene: From Molecular Complexes to Ionic Networks
;
_journal_name_full CrystEngComm
_journal_paper_doi 10.1039/D0CE00541J
_journal_year 2020
_chemical_formula_moiety 'C12 H10 Br6 Ga2 N2, C12 H10 N2'
_chemical_formula_sum 'C24 H20 Br6 Ga2 N4'
_chemical_formula_weight 983.34
_chemical_properties_physical Air-sensitive,Moisture-sensitive
_space_group_crystal_system triclinic
_space_group_IT_number 2
_space_group_name_Hall '-P 1'
_space_group_name_H-M_alt 'P -1'
_atom_sites_solution_hydrogens geom
_audit_creation_method SHELXL-2014/7
_audit_update_record
;
2020-02-17 deposited with the CCDC.	2020-06-03 downloaded from the CCDC.
;
_cell_angle_alpha 79.201(3)
_cell_angle_beta 84.350(3)
_cell_angle_gamma 76.670(3)
_cell_formula_units_Z 1
_cell_length_a 7.5187(3)
_cell_length_b 8.8335(3)
_cell_length_c 11.7115(5)
_cell_measurement_reflns_used 5925
_cell_measurement_temperature 123(2)
_cell_measurement_theta_max 74.0630
_cell_measurement_theta_min 5.1990
_cell_volume 742.23(5)
_computing_cell_refinement 'CrysAlisPro 1.171.38.46 (Rigaku OD, 2015)'
_computing_data_collection 'CrysAlisPro 1.171.38.46 (Rigaku OD, 2015)'
_computing_data_reduction 'CrysAlisPro 1.171.38.46 (Rigaku OD, 2015)'
_computing_structure_refinement 'SHELXL-2014/7 (Sheldrick, 2014)'
_computing_structure_solution 'SHELXT (Sheldrick, 2014)'
_diffrn_ambient_environment N~2~
_diffrn_ambient_temperature 123(2)
_diffrn_detector 'CCD plate'
_diffrn_detector_area_resol_mean 4.2047
_diffrn_detector_type TitanS2
_diffrn_measured_fraction_theta_full 1.000
_diffrn_measured_fraction_theta_max 0.994
_diffrn_measurement_device_type 'Rigaku Oxford Diffraction SuperNova'
_diffrn_measurement_method '\w scans'
_diffrn_radiation_type CuK\a
_diffrn_radiation_wavelength 1.54178
_diffrn_reflns_av_R_equivalents 0.0247
_diffrn_reflns_av_unetI/netI 0.0229
_diffrn_reflns_Laue_measured_fraction_full 1.000
_diffrn_reflns_Laue_measured_fraction_max 0.994
_diffrn_reflns_limit_h_max 6
_diffrn_reflns_limit_h_min -9
_diffrn_reflns_limit_k_max 10
_diffrn_reflns_limit_k_min -11
_diffrn_reflns_limit_l_max 13
_diffrn_reflns_limit_l_min -14
_diffrn_reflns_number 8330
_diffrn_reflns_point_group_measured_fraction_full 1.000
_diffrn_reflns_point_group_measured_fraction_max 0.994
_diffrn_reflns_theta_full 67.500
_diffrn_reflns_theta_max 74.008
_diffrn_reflns_theta_min 3.849
_diffrn_source_type 'microfocus SuperNova source'
_exptl_absorpt_coefficient_mu 11.862
_exptl_absorpt_correction_T_max 0.683
_exptl_absorpt_correction_T_min 0.546
_exptl_absorpt_correction_type gaussian
_exptl_absorpt_process_details
;
CrysAlisPro 1.171.38.46 (Rigaku Oxford Diffraction, 2015)
Numerical absorption correction based on gaussian integration over
			a multifaceted crystal model
Empirical absorption correction using spherical harmonics,
 implemented in SCALE3 ABSPACK scaling algorithm.
;
_exptl_crystal_colour colourless
_exptl_crystal_density_diffrn 2.200
_exptl_crystal_description plate
_exptl_crystal_F_000 464
_exptl_crystal_recrystallization_method Sublimation
_exptl_crystal_size_max 0.093
_exptl_crystal_size_mid 0.071
_exptl_crystal_size_min 0.050
_refine_diff_density_max 0.337
_refine_diff_density_min -0.532
_refine_diff_density_rms 0.084
_refine_ls_extinction_method none
_refine_ls_goodness_of_fit_ref 0.967
_refine_ls_hydrogen_treatment constr
_refine_ls_matrix_type full
_refine_ls_number_parameters 163
_refine_ls_number_reflns 2999
_refine_ls_number_restraints 0
_refine_ls_restrained_S_all 0.967
_refine_ls_R_factor_all 0.0232
_refine_ls_R_factor_gt 0.0198
_refine_ls_shift/su_max 0.002
_refine_ls_shift/su_mean 0.000
_refine_ls_structure_factor_coef Fsqd
_refine_ls_weighting_details 'w=1/[\s^2^(Fo^2^)+(0.0341P)^2^] where P=(Fo^2^+2Fc^2^)/3'
_refine_ls_weighting_scheme calc
_refine_ls_wR_factor_gt 0.0487
_refine_ls_wR_factor_ref 0.0494
_reflns_Friedel_coverage 0.000
_reflns_number_gt 2660
_reflns_number_total 2999
_reflns_threshold_expression 'I > 2\s(I)'
_cod_data_source_file d0ce00541j2.cif
_cod_data_source_block ayt67
_cod_database_code 7240619
_shelx_shelxl_version_number 2014/7
_shelx_space_group_comment
;
The symmetry employed for this shelxl refinement is uniquely defined
by the following loop, which should always be used as a source of
symmetry information in preference to the above space-group names.
They are only intended as comments.
;
_shelx_estimated_absorpt_t_min 0.405
_shelx_estimated_absorpt_t_max 0.588

loop_
_space_group_symop_operation_xyz
'x, y, z'
'-x, -y, -z'

loop_
_atom_site_label
_atom_site_type_symbol
_atom_site_fract_x
_atom_site_fract_y
_atom_site_fract_z
_atom_site_U_iso_or_equiv
_atom_site_adp_type
_atom_site_occupancy
_atom_site_site_symmetry_order
_atom_site_calc_flag
_atom_site_refinement_flags_posn
_atom_site_refinement_flags_adp
_atom_site_refinement_flags_occupancy
_atom_site_disorder_assembly
_atom_site_disorder_group
Br1 Br 0.68664(3) 0.52977(3) 1.12747(2) 0.02557(7) Uani 1 1 d . . . . .
Br2 Br 1.07796(3) 0.16018(3) 1.14503(2) 0.02717(7) Uani 1 1 d . . . . .
Br3 Br 0.60285(3) 0.12660(3) 1.08919(2) 0.02712(7) Uani 1 1 d . . . . .
Ga1 Ga 0.80468(3) 0.29179(3) 1.06594(2) 0.01880(7) Uani 1 1 d . . . . .
N1 N 0.8660(2) 0.3443(2) 0.89651(16) 0.0199(3) Uani 1 1 d . . . . .
C1 C 0.7928(3) 0.4827(3) 0.83182(19) 0.0218(4) Uani 1 1 d . . . . .
H1 H 0.7081 0.5596 0.8681 0.026 Uiso 1 1 calc R U . . .
C2 C 0.8370(3) 0.5167(3) 0.7140(2) 0.0244(4) Uani 1 1 d . . . . .
H2 H 0.7837 0.6160 0.6702 0.029 Uiso 1 1 calc R U . . .
C3 C 0.9607(3) 0.4043(3) 0.65944(19) 0.0213(4) Uani 1 1 d . . . . .
C4 C 1.0345(3) 0.2607(3) 0.7281(2) 0.0258(5) Uani 1 1 d . . . . .
H4 H 1.1179 0.1808 0.6940 0.031 Uiso 1 1 calc R U . . .
C5 C 0.9863(3) 0.2350(3) 0.8449(2) 0.0253(4) Uani 1 1 d . . . . .
H5 H 1.0391 0.1373 0.8909 0.030 Uiso 1 1 calc R U . . .
C6 C 1.0192(3) 0.4308(3) 0.5352(2) 0.0233(4) Uani 1 1 d . . . . .
H6 H 1.0892 0.3431 0.5031 0.028 Uiso 1 1 calc R U . . .
N2 N 0.7580(3) -0.0453(3) 0.5257(2) 0.0302(4) Uani 1 1 d . . . . .
C7 C 0.6416(3) -0.0033(3) 0.6142(2) 0.0294(5) Uani 1 1 d . . . . .
H7 H 0.6141 -0.0846 0.6742 0.035 Uiso 1 1 calc R U . . .
C8 C 0.5588(3) 0.1517(3) 0.6235(2) 0.0274(5) Uani 1 1 d . . . . .
H8 H 0.4803 0.1746 0.6897 0.033 Uiso 1 1 calc R U . . .
C9 C 0.5916(3) 0.2740(3) 0.5351(2) 0.0232(4) Uani 1 1 d . . . . .
C10 C 0.7141(3) 0.2308(3) 0.4426(2) 0.0266(5) Uani 1 1 d . . . . .
H10 H 0.7427 0.3089 0.3804 0.032 Uiso 1 1 calc R U . . .
C11 C 0.7926(3) 0.0732(3) 0.4432(2) 0.0303(5) Uani 1 1 d . . . . .
H11 H 0.8774 0.0469 0.3806 0.036 Uiso 1 1 calc R U . . .
C12 C 0.4978(3) 0.4375(3) 0.5417(2) 0.0254(5) Uani 1 1 d . . . . .
H12 H 0.4275 0.4561 0.6117 0.031 Uiso 1 1 calc R U . . .

loop_
_atom_site_aniso_label
_atom_site_aniso_U_11
_atom_site_aniso_U_22
_atom_site_aniso_U_33
_atom_site_aniso_U_23
_atom_site_aniso_U_13
_atom_site_aniso_U_12
Br1 0.03118(12) 0.02319(12) 0.02174(12) -0.00637(9) 0.00160(9) -0.00395(9)
Br2 0.02359(12) 0.02749(13) 0.02931(13) -0.00060(9) -0.00604(9) -0.00479(9)
Br3 0.02398(11) 0.02553(13) 0.03156(13) 0.00128(9) 0.00047(9) -0.01055(9)
Ga1 0.02030(13) 0.01888(13) 0.01640(13) -0.00098(10) 0.00108(9) -0.00514(10)
N1 0.0227(8) 0.0187(9) 0.0188(8) -0.0031(7) 0.0018(7) -0.0068(7)
C1 0.0228(10) 0.0197(10) 0.0211(10) -0.0026(8) 0.0002(8) -0.0021(8)
C2 0.0284(10) 0.0226(11) 0.0198(10) -0.0013(8) -0.0015(8) -0.0028(9)
C3 0.0239(10) 0.0223(11) 0.0194(10) -0.0042(8) -0.0002(8) -0.0086(8)
C4 0.0322(11) 0.0211(11) 0.0237(11) -0.0068(9) 0.0053(9) -0.0056(9)
C5 0.0317(11) 0.0189(10) 0.0234(11) -0.0029(8) 0.0029(9) -0.0042(9)
C6 0.0253(10) 0.0259(11) 0.0196(10) -0.0072(8) 0.0011(8) -0.0057(8)
N2 0.0279(10) 0.0253(10) 0.0368(11) -0.0063(9) -0.0053(8) -0.0021(8)
C7 0.0299(11) 0.0259(12) 0.0303(12) 0.0017(9) -0.0062(9) -0.0053(9)
C8 0.0266(11) 0.0300(12) 0.0233(11) -0.0011(9) -0.0006(9) -0.0045(9)
C9 0.0245(10) 0.0233(11) 0.0220(10) -0.0038(9) -0.0021(8) -0.0052(8)
C10 0.0306(11) 0.0249(12) 0.0250(11) -0.0056(9) 0.0005(9) -0.0072(9)
C11 0.0306(11) 0.0297(12) 0.0314(12) -0.0109(10) 0.0014(9) -0.0049(9)
C12 0.0265(10) 0.0272(12) 0.0224(10) -0.0073(9) 0.0011(8) -0.0039(9)

loop_
_atom_type_symbol
_atom_type_description
_atom_type_scat_dispersion_real
_atom_type_scat_dispersion_imag
_atom_type_scat_source
C C 0.0181 0.0091 'International Tables Vol C Tables 4.2.6.8 and 6.1.1.4'
H H 0.0000 0.0000 'International Tables Vol C Tables 4.2.6.8 and 6.1.1.4'
N N 0.0311 0.0180 'International Tables Vol C Tables 4.2.6.8 and 6.1.1.4'
Ga Ga -1.2846 0.7763 'International Tables Vol C Tables 4.2.6.8 and 6.1.1.4'
Br Br -0.6763 1.2805 'International Tables Vol C Tables 4.2.6.8 and 6.1.1.4'

loop_
_geom_angle_atom_site_label_1
_geom_angle_atom_site_label_2
_geom_angle_atom_site_label_3
_geom_angle
_geom_angle_site_symmetry_1
_geom_angle_site_symmetry_3
_geom_angle_publ_flag
Br2 Ga1 Br1 113.247(14) . . ?
Br3 Ga1 Br1 114.307(14) . . ?
Br3 Ga1 Br2 110.431(14) . . ?
N1 Ga1 Br1 105.84(5) . . ?
N1 Ga1 Br2 104.96(5) . . ?
N1 Ga1 Br3 107.32(5) . . ?
C1 N1 Ga1 122.79(15) . . ?
C1 N1 C5 119.05(19) . . ?
C5 N1 Ga1 118.16(15) . . ?
N1 C1 H1 119.1 . . ?
N1 C1 C2 121.9(2) . . ?
C2 C1 H1 119.1 . . ?
C1 C2 H2 120.2 . . ?
C1 C2 C3 119.6(2) . . ?
C3 C2 H2 120.2 . . ?
C2 C3 C6 123.6(2) . . ?
C4 C3 C2 117.6(2) . . ?
C4 C3 C6 118.7(2) . . ?
C3 C4 H4 120.1 . . ?
C5 C4 C3 119.8(2) . . ?
C5 C4 H4 120.1 . . ?
N1 C5 C4 122.0(2) . . ?
N1 C5 H5 119.0 . . ?
C4 C5 H5 119.0 . . ?
C3 C6 H6 117.8 . . ?
C6 C6 C3 124.5(3) 2_766 . ?
C6 C6 H6 117.8 2_766 . ?
C7 N2 C11 115.9(2) . . ?
N2 C7 H7 118.0 . . ?
N2 C7 C8 124.0(2) . . ?
C8 C7 H7 118.0 . . ?
C7 C8 H8 120.2 . . ?
C7 C8 C9 119.6(2) . . ?
C9 C8 H8 120.2 . . ?
C8 C9 C10 116.7(2) . . ?
C8 C9 C12 119.9(2) . . ?
C10 C9 C12 123.4(2) . . ?
C9 C10 H10 120.5 . . ?
C11 C10 C9 119.1(2) . . ?
C11 C10 H10 120.5 . . ?
N2 C11 C10 124.8(2) . . ?
N2 C11 H11 117.6 . . ?
C10 C11 H11 117.6 . . ?
C9 C12 H12 117.1 . . ?
C12 C12 C9 125.8(3) 2_666 . ?
C12 C12 H12 117.1 2_666 . ?

loop_
_geom_bond_atom_site_label_1
_geom_bond_atom_site_label_2
_geom_bond_distance
_geom_bond_site_symmetry_2
_geom_bond_publ_flag
Br1 Ga1 2.3038(3) . ?
Br2 Ga1 2.3024(3) . ?
Br3 Ga1 2.3015(3) . ?
Ga1 N1 1.9847(18) . ?
N1 C1 1.340(3) . ?
N1 C5 1.351(3) . ?
C1 H1 0.9500 . ?
C1 C2 1.381(3) . ?
C2 H2 0.9500 . ?
C2 C3 1.398(3) . ?
C3 C4 1.395(3) . ?
C3 C6 1.469(3) . ?
C4 H4 0.9500 . ?
C4 C5 1.370(3) . ?
C5 H5 0.9500 . ?
C6 C6 1.328(5) 2_766 ?
C6 H6 0.9500 . ?
N2 C7 1.339(3) . ?
N2 C11 1.340(4) . ?
C7 H7 0.9500 . ?
C7 C8 1.387(4) . ?
C8 H8 0.9500 . ?
C8 C9 1.398(3) . ?
C9 C10 1.401(3) . ?
C9 C12 1.467(3) . ?
C10 H10 0.9500 . ?
C10 C11 1.380(4) . ?
C11 H11 0.9500 . ?
C12 C12 1.334(5) 2_666 ?
C12 H12 0.9500 . ?
